data_7036895
loop_
_publ_author_name
'Xu, Wei-Jian'
'Chen, Shao-Li'
'Hu, Zhi-Tao'
'Lin, Rui-Biao'
'Su, Yu-Jun'
'Zhang, Wei-Xiong'
'Chen, Xiao-Ming'

_publ_section_title
;
 Cation-dependent structural phase transition and dielectric response in a
 family of cyano-bridged perovskite-like coordination polymers
;
_journal_name_full 'Dalton Trans.'
_journal_paper_doi 10.1039/C5DT03481G
_journal_year 2015
_chemical_formula_sum 'C14 H24 Fe K N8'
_chemical_formula_weight 399.36
_chemical_name_systematic
; 
 ? 
;
_space_group_IT_number 225
_symmetry_cell_setting cubic
_symmetry_space_group_name_Hall '-F 4 2 3'
_symmetry_space_group_name_H-M 'F m -3 m'
_atom_sites_solution_hydrogens geom
_atom_sites_solution_primary direct
_atom_sites_solution_secondary difmap
_audit_creation_method SHELXL-97
_audit_update_record
;
2015-10-08 deposited with the CCDC.
2015-10-20 downloaded from the CCDC.
;
_cell_angle_alpha 90.00
_cell_angle_beta 90.00
_cell_angle_gamma 90.00
_cell_formula_units_Z 4
_cell_length_a 12.451(2)
_cell_length_b 12.451(2)
_cell_length_c 12.451(2)
_cell_measurement_reflns_used 573
_cell_measurement_temperature 373(2)
_cell_measurement_theta_max 27.2
_cell_measurement_theta_min 3.3
_cell_volume 1930.2(5)
_computing_cell_refinement 'CrystalClear-SM Expert 2.1 b28 (Rigaku, 2013)'
_computing_data_collection 'CrystalClear-SM Expert 2.1 b28 (Rigaku, 2013)'
_computing_data_reduction 'CrystalClear-SM Expert 2.1 b28 (Rigaku, 2013)'
_computing_molecular_graphics 'SHELXTL-V (Sheldrick, 1997)'
_computing_publication_material 'SHELXL-97 (Sheldrick, 1997)'
_computing_structure_refinement 'SHELXL-97 (Sheldrick, 1997)'
_computing_structure_solution 'SHELXS-97 (Sheldrick, 1990)'
_diffrn_ambient_temperature 373(2)
_diffrn_measured_fraction_theta_full 0.984
_diffrn_measured_fraction_theta_max 0.987
_diffrn_measurement_device_type 'XtaLAB P300DS'
_diffrn_measurement_method '/w scan'
_diffrn_radiation_monochromator graphite
_diffrn_radiation_source 'fine-focus sealed tube'
_diffrn_radiation_type MoK\a
_diffrn_radiation_wavelength 0.71073
_diffrn_reflns_av_R_equivalents 0.0301
_diffrn_reflns_av_unetI/netI 0.0159
_diffrn_reflns_limit_h_max 16
_diffrn_reflns_limit_h_min -14
_diffrn_reflns_limit_k_max 16
_diffrn_reflns_limit_k_min -16
_diffrn_reflns_limit_l_max 16
_diffrn_reflns_limit_l_min -15
_diffrn_reflns_number 3714
_diffrn_reflns_theta_full 26.00
_diffrn_reflns_theta_max 27.40
_diffrn_reflns_theta_min 3.27
_exptl_absorpt_coefficient_mu 1.010
_exptl_absorpt_correction_T_max 0.8236
_exptl_absorpt_correction_T_min 0.7515
_exptl_absorpt_process_details 'REQAB; Jacobson, 1998'
_exptl_crystal_colour yellow
_exptl_crystal_density_diffrn 1.374
_exptl_crystal_density_method 'not measured'
_exptl_crystal_description block
_exptl_crystal_F_000 836
_exptl_crystal_size_max 0.30
_exptl_crystal_size_mid 0.25
_exptl_crystal_size_min 0.20
_refine_diff_density_max 0.215
_refine_diff_density_min -0.199
_refine_diff_density_rms 0.033
_refine_ls_extinction_coef 0.0056(8)
_refine_ls_extinction_expression Fc^*^=kFc[1+0.001xFc^2^\l^3^/sin(2\q)]^-1/4^
_refine_ls_extinction_method SHELXL
_refine_ls_goodness_of_fit_ref 1.231
_refine_ls_hydrogen_treatment mixed
_refine_ls_matrix_type full
_refine_ls_number_parameters 20
_refine_ls_number_reflns 147
_refine_ls_number_restraints 0
_refine_ls_restrained_S_all 1.231
_refine_ls_R_factor_all 0.0263
_refine_ls_R_factor_gt 0.0251
_refine_ls_shift/su_max 0.000
_refine_ls_shift/su_mean 0.000
_refine_ls_structure_factor_coef Fsqd
_refine_ls_weighting_details 'calc w=1/[\s^2^(Fo^2^)+(0.0257P)^2^+1.3507P] where P=(Fo^2^+2Fc^2^)/3'
_refine_ls_weighting_scheme calc
_refine_ls_wR_factor_gt 0.0625
_refine_ls_wR_factor_ref 0.0627
_reflns_number_gt 138
_reflns_number_total 147
_reflns_threshold_expression >2sigma(I)
_cod_data_source_file c5dt03481g2.cif
_cod_data_source_block 4_373_K
_cod_original_cell_volume 1930.1(6)
_cod_original_sg_symbol_H-M Fm-3m
_cod_database_code 7036895

loop_
_symmetry_equiv_pos_as_xyz
'x, y, z'
'-y, x, z'
'-x, -y, z'
'y, -x, z'
'x, -z, y'
'x, -y, -z'
'x, z, -y'
'z, y, -x'
'-x, y, -z'
'-z, y, x'
'z, x, y'
'y, z, x'
'-y, -z, x'
'z, -x, -y'
'-y, z, -x'
'-z, -x, y'
'-z, x, -y'
'y, -z, -x'
'y, x, -z'
'-y, -x, -z'
'-x, z, y'
'-x, -z, -y'
'z, -y, x'
'-z, -y, -x'
'x, y+1/2, z+1/2'
'-y, x+1/2, z+1/2'
'-x, -y+1/2, z+1/2'
'y, -x+1/2, z+1/2'
'x, -z+1/2, y+1/2'
'x, -y+1/2, -z+1/2'
'x, z+1/2, -y+1/2'
'z, y+1/2, -x+1/2'
'-x, y+1/2, -z+1/2'
'-z, y+1/2, x+1/2'
'z, x+1/2, y+1/2'
'y, z+1/2, x+1/2'
'-y, -z+1/2, x+1/2'
'z, -x+1/2, -y+1/2'
'-y, z+1/2, -x+1/2'
'-z, -x+1/2, y+1/2'
'-z, x+1/2, -y+1/2'
'y, -z+1/2, -x+1/2'
'y, x+1/2, -z+1/2'
'-y, -x+1/2, -z+1/2'
'-x, z+1/2, y+1/2'
'-x, -z+1/2, -y+1/2'
'z, -y+1/2, x+1/2'
'-z, -y+1/2, -x+1/2'
'x+1/2, y, z+1/2'
'-y+1/2, x, z+1/2'
'-x+1/2, -y, z+1/2'
'y+1/2, -x, z+1/2'
'x+1/2, -z, y+1/2'
'x+1/2, -y, -z+1/2'
'x+1/2, z, -y+1/2'
'z+1/2, y, -x+1/2'
'-x+1/2, y, -z+1/2'
'-z+1/2, y, x+1/2'
'z+1/2, x, y+1/2'
'y+1/2, z, x+1/2'
'-y+1/2, -z, x+1/2'
'z+1/2, -x, -y+1/2'
'-y+1/2, z, -x+1/2'
'-z+1/2, -x, y+1/2'
'-z+1/2, x, -y+1/2'
'y+1/2, -z, -x+1/2'
'y+1/2, x, -z+1/2'
'-y+1/2, -x, -z+1/2'
'-x+1/2, z, y+1/2'
'-x+1/2, -z, -y+1/2'
'z+1/2, -y, x+1/2'
'-z+1/2, -y, -x+1/2'
'x+1/2, y+1/2, z'
'-y+1/2, x+1/2, z'
'-x+1/2, -y+1/2, z'
'y+1/2, -x+1/2, z'
'x+1/2, -z+1/2, y'
'x+1/2, -y+1/2, -z'
'x+1/2, z+1/2, -y'
'z+1/2, y+1/2, -x'
'-x+1/2, y+1/2, -z'
'-z+1/2, y+1/2, x'
'z+1/2, x+1/2, y'
'y+1/2, z+1/2, x'
'-y+1/2, -z+1/2, x'
'z+1/2, -x+1/2, -y'
'-y+1/2, z+1/2, -x'
'-z+1/2, -x+1/2, y'
'-z+1/2, x+1/2, -y'
'y+1/2, -z+1/2, -x'
'y+1/2, x+1/2, -z'
'-y+1/2, -x+1/2, -z'
'-x+1/2, z+1/2, y'
'-x+1/2, -z+1/2, -y'
'z+1/2, -y+1/2, x'
'-z+1/2, -y+1/2, -x'
'-x, -y, -z'
'y, -x, -z'
'x, y, -z'
'-y, x, -z'
'-x, z, -y'
'-x, y, z'
'-x, -z, y'
'-z, -y, x'
'x, -y, z'
'z, -y, -x'
'-z, -x, -y'
'-y, -z, -x'
'y, z, -x'
'-z, x, y'
'y, -z, x'
'z, x, -y'
'z, -x, y'
'-y, z, x'
'-y, -x, z'
'y, x, z'
'x, -z, -y'
'x, z, y'
'-z, y, -x'
'z, y, x'
'-x, -y+1/2, -z+1/2'
'y, -x+1/2, -z+1/2'
'x, y+1/2, -z+1/2'
'-y, x+1/2, -z+1/2'
'-x, z+1/2, -y+1/2'
'-x, y+1/2, z+1/2'
'-x, -z+1/2, y+1/2'
'-z, -y+1/2, x+1/2'
'x, -y+1/2, z+1/2'
'z, -y+1/2, -x+1/2'
'-z, -x+1/2, -y+1/2'
'-y, -z+1/2, -x+1/2'
'y, z+1/2, -x+1/2'
'-z, x+1/2, y+1/2'
'y, -z+1/2, x+1/2'
'z, x+1/2, -y+1/2'
'z, -x+1/2, y+1/2'
'-y, z+1/2, x+1/2'
'-y, -x+1/2, z+1/2'
'y, x+1/2, z+1/2'
'x, -z+1/2, -y+1/2'
'x, z+1/2, y+1/2'
'-z, y+1/2, -x+1/2'
'z, y+1/2, x+1/2'
'-x+1/2, -y, -z+1/2'
'y+1/2, -x, -z+1/2'
'x+1/2, y, -z+1/2'
'-y+1/2, x, -z+1/2'
'-x+1/2, z, -y+1/2'
'-x+1/2, y, z+1/2'
'-x+1/2, -z, y+1/2'
'-z+1/2, -y, x+1/2'
'x+1/2, -y, z+1/2'
'z+1/2, -y, -x+1/2'
'-z+1/2, -x, -y+1/2'
'-y+1/2, -z, -x+1/2'
'y+1/2, z, -x+1/2'
'-z+1/2, x, y+1/2'
'y+1/2, -z, x+1/2'
'z+1/2, x, -y+1/2'
'z+1/2, -x, y+1/2'
'-y+1/2, z, x+1/2'
'-y+1/2, -x, z+1/2'
'y+1/2, x, z+1/2'
'x+1/2, -z, -y+1/2'
'x+1/2, z, y+1/2'
'-z+1/2, y, -x+1/2'
'z+1/2, y, x+1/2'
'-x+1/2, -y+1/2, -z'
'y+1/2, -x+1/2, -z'
'x+1/2, y+1/2, -z'
'-y+1/2, x+1/2, -z'
'-x+1/2, z+1/2, -y'
'-x+1/2, y+1/2, z'
'-x+1/2, -z+1/2, y'
'-z+1/2, -y+1/2, x'
'x+1/2, -y+1/2, z'
'z+1/2, -y+1/2, -x'
'-z+1/2, -x+1/2, -y'
'-y+1/2, -z+1/2, -x'
'y+1/2, z+1/2, -x'
'-z+1/2, x+1/2, y'
'y+1/2, -z+1/2, x'
'z+1/2, x+1/2, -y'
'z+1/2, -x+1/2, y'
'-y+1/2, z+1/2, x'
'-y+1/2, -x+1/2, z'
'y+1/2, x+1/2, z'
'x+1/2, -z+1/2, -y'
'x+1/2, z+1/2, y'
'-z+1/2, y+1/2, -x'
'z+1/2, y+1/2, x'

loop_
_atom_site_label
_atom_site_type_symbol
_atom_site_fract_x
_atom_site_fract_y
_atom_site_fract_z
_atom_site_U_iso_or_equiv
_atom_site_adp_type
_atom_site_occupancy
_atom_site_symmetry_multiplicity
_atom_site_calc_flag
_atom_site_refinement_flags
Fe1 Fe 0.5000 0.0000 0.5000 0.0391(4) Uani 1 48 d S
K1 K 0.5000 0.5000 0.5000 0.0629(6) Uani 1 48 d S
N1 N 0.5000 0.2488(2) 0.5000 0.0763(12) Uani 1 8 d S
C1 C 0.5000 0.1571(3) 0.5000 0.0515(9) Uani 1 8 d S
N2 N 0.7500 0.2500 0.7500 0.0389(10) Uani 1 24 d S
C2 C 0.7328(8) 0.318(3) 0.655(4) 0.105(14) Uani 0.17 1 d P
H2A H 0.6569 0.3290 0.6569 0.157 Uiso 0.33 2 d SPR
H2B H 0.7659 0.3850 0.6757 0.157 Uiso 0.17 1 d PR
H2C H 0.7628 0.2945 0.5883 0.157 Uiso 0.17 1 d PR

loop_
_atom_site_aniso_label
_atom_site_aniso_U_11
_atom_site_aniso_U_22
_atom_site_aniso_U_33
_atom_site_aniso_U_23
_atom_site_aniso_U_13
_atom_site_aniso_U_12
Fe1 0.0391(4) 0.0391(4) 0.0391(4) 0.000 0.000 0.000
K1 0.0629(6) 0.0629(6) 0.0629(6) 0.000 0.000 0.000
N1 0.0940(18) 0.0408(19) 0.0940(18) 0.000 0.000 0.000
C1 0.0535(12) 0.0477(19) 0.0535(12) 0.000 0.000 0.000
N2 0.0389(10) 0.0389(10) 0.0389(10) 0.000 0.000 0.000
C2 0.095(8) 0.13(3) 0.094(12) 0.056(19) 0.004(12) 0.022(16)

loop_
_atom_type_symbol
_atom_type_description
_atom_type_scat_dispersion_real
_atom_type_scat_dispersion_imag
_atom_type_scat_source
C C 0.0033 0.0016 'International Tables Vol C Tables 4.2.6.8 and 6.1.1.4'
H H 0.0000 0.0000 'International Tables Vol C Tables 4.2.6.8 and 6.1.1.4'
N N 0.0061 0.0033 'International Tables Vol C Tables 4.2.6.8 and 6.1.1.4'
K K 0.2009 0.2494 'International Tables Vol C Tables 4.2.6.8 and 6.1.1.4'
Fe Fe 0.3463 0.8444 'International Tables Vol C Tables 4.2.6.8 and 6.1.1.4'

loop_
_geom_angle_atom_site_label_1
_geom_angle_atom_site_label_2
_geom_angle_atom_site_label_3
_geom_angle
_geom_angle_site_symmetry_1
_geom_angle_site_symmetry_3
C1 Fe1 C1 180.0 125_645 29
C1 Fe1 C1 90.0 125_645 .
C1 Fe1 C1 90.0 29 .
C1 Fe1 C1 90.0 125_645 97_656
C1 Fe1 C1 90.0 29 97_656
C1 Fe1 C1 180.0 . 97_656
C1 Fe1 C1 90.0 125_645 74_545
C1 Fe1 C1 90.0 29 74_545
C1 Fe1 C1 90.0 . 74_545
C1 Fe1 C1 90.000(1) 97_656 74_545
C1 Fe1 C1 90.0 125_645 170_556
C1 Fe1 C1 90.0 29 170_556
C1 Fe1 C1 90.000(1) . 170_556
C1 Fe1 C1 90.0 97_656 170_556
C1 Fe1 C1 180.0 74_545 170_556
N1 K1 N1 180.0 98_566 2_655
N1 K1 N1 90.0 98_566 101_656
N1 K1 N1 90.0 2_655 101_656
N1 K1 N1 90.0 98_566 97_666
N1 K1 N1 90.0 2_655 97_666
N1 K1 N1 90.0 101_656 97_666
N1 K1 N1 90.0 98_566 .
N1 K1 N1 90.0 2_655 .
N1 K1 N1 90.0 101_656 .
N1 K1 N1 180.0 97_666 .
N1 K1 N1 90.0 98_566 5_565
N1 K1 N1 90.0 2_655 5_565
N1 K1 N1 180.0 101_656 5_565
N1 K1 N1 90.0 97_666 5_565
N1 K1 N1 90.0 . 5_565
C1 N1 K1 180.0 . .
N1 C1 Fe1 180.0 . .
C2 N2 C2 48.3(16) 66_566 64_665
C2 N2 C2 55(3) 66_566 146_566
C2 N2 C2 18(5) 64_665 146_566
C2 N2 C2 36(3) 66_566 151_665
C2 N2 C2 55(3) 64_665 151_665
C2 N2 C2 48.3(16) 146_566 151_665
C2 N2 C2 18(5) 66_566 167_656
C2 N2 C2 36(3) 64_665 167_656
C2 N2 C2 48.3(16) 146_566 167_656
C2 N2 C2 48.3(16) 151_665 167_656
C2 N2 C2 48.3(16) 66_566 57_656
C2 N2 C2 48.3(16) 64_665 57_656
C2 N2 C2 36(3) 146_566 57_656
C2 N2 C2 18(5) 151_665 57_656
C2 N2 C2 55(3) 167_656 57_656
C2 N2 C2 130(3) 66_566 173_646
C2 N2 C2 110(2) 64_665 173_646
C2 N2 C2 119.8(3) 146_566 173_646
C2 N2 C2 163.3(8) 151_665 173_646
C2 N2 C2 115.6(12) 167_656 173_646
C2 N2 C2 155(3) 57_656 173_646
C2 N2 C2 110(2) 66_566 115_665
C2 N2 C2 155(3) 64_665 115_665
C2 N2 C2 163.3(8) 146_566 115_665
C2 N2 C2 115.6(13) 151_665 115_665
C2 N2 C2 119.8(3) 167_656 115_665
C2 N2 C2 130(3) 57_656 115_665
C2 N2 C2 74.7(6) 173_646 115_665
C2 N2 C2 163.3(8) 66_566 39_646
C2 N2 C2 119.8(3) 64_665 39_646
C2 N2 C2 110(2) 146_566 39_646
C2 N2 C2 130(3) 151_665 39_646
C2 N2 C2 155(3) 167_656 39_646
C2 N2 C2 115.6(13) 57_656 39_646
C2 N2 C2 62(4) 173_646 39_646
C2 N2 C2 84(2) 115_665 39_646
C2 N2 C2 115.6(12) 66_566 14_566
C2 N2 C2 163.3(8) 64_665 14_566
C2 N2 C2 155(3) 146_566 14_566
C2 N2 C2 110(2) 151_665 14_566
C2 N2 C2 130(3) 167_656 14_566
C2 N2 C2 119.8(3) 57_656 14_566
C2 N2 C2 84(2) 173_646 14_566
C2 N2 C2 18(5) 115_665 14_566
C2 N2 C2 74.7(6) 39_646 14_566
C2 N2 C2 119.8(3) 66_566 75_655
C2 N2 C2 115.6(12) 64_665 75_655
C2 N2 C2 130(3) 146_566 75_655
C2 N2 C2 155(3) 151_665 75_655
C2 N2 C2 110(2) 167_656 75_655
C2 N2 C2 163.3(8) 57_656 75_655
C2 N2 C2 18(5) 173_646 75_655
C2 N2 C2 62(4) 115_665 75_655
C2 N2 C2 74.7(6) 39_646 75_655
C2 N2 C2 74.7(6) 14_566 75_655
C2 N2 C2 155(3) 66_566 130_556
C2 N2 C2 130(3) 64_665 130_556
C2 N2 C2 115.6(13) 146_566 130_556
C2 N2 C2 119.8(3) 151_665 130_556
C2 N2 C2 163.3(8) 167_656 130_556
C2 N2 C2 110(2) 57_656 130_556
C2 N2 C2 74.7(6) 173_646 130_556
C2 N2 C2 74.7(6) 115_665 130_556
C2 N2 C2 18(5) 39_646 130_556
C2 N2 C2 62(4) 14_566 130_556
C2 N2 C2 84(2) 75_655 130_556
C2 C2 C2 120.00(5) 117_566 115_665
C2 C2 C2 100(5) 117_566 14_566
C2 C2 C2 20(5) 115_665 14_566
C2 C2 C2 40(5) 117_566 13_665
C2 C2 C2 80(5) 115_665 13_665
C2 C2 C2 60.000(15) 14_566 13_665
C2 C2 C2 60.000(10) 117_566 120
C2 C2 C2 60.000(9) 115_665 120
C2 C2 C2 40(5) 14_566 120
C2 C2 C2 20(5) 13_665 120
C2 C2 N2 81(2) 117_566 .
C2 C2 N2 72.1(13) 115_665 .
C2 C2 N2 65.9(8) 14_566 .
C2 C2 N2 65.9(8) 13_665 .
C2 C2 N2 62.3(13) 120 .
C2 C2 C2 120.00(6) 117_566 188_545
C2 C2 C2 90.000(3) 115_665 188_545
C2 C2 C2 101(3) 14_566 188_545
C2 C2 C2 124.6(6) 13_665 188_545
C2 C2 C2 120.000(4) 120 188_545
N2 C2 C2 59.2(18) . 188_545
C2 C2 C2 133.30(16) 117_566 75_655
C2 C2 C2 59.1(7) 115_665 75_655
C2 C2 C2 71(4) 14_566 75_655
C2 C2 C2 113(3) 13_665 75_655
C2 C2 C2 99.9(5) 120 75_655
N2 C2 C2 53(2) . 75_655
C2 C2 C2 30.9(7) 188_545 75_655
C2 C2 C2 47(3) 117_566 66_566
C2 C2 C2 123.5(7) 115_665 66_566
C2 C2 C2 111(3) 14_566 66_566
C2 C2 C2 69(6) 13_665 66_566
C2 C2 C2 82.5(19) 120 66_566
N2 C2 C2 52.6(3) . 66_566
C2 C2 C2 73(3) 188_545 66_566
C2 C2 C2 92(3) 75_655 66_566
C2 C2 C2 107(3) 117_566 89_646
C2 C2 C2 97.5(19) 115_665 89_646
C2 C2 C2 105(3) 14_566 89_646
C2 C2 C2 115(3) 13_665 89_646
C2 C2 C2 115.0(15) 120 89_646
N2 C2 C2 52.6(3) . 89_646
C2 C2 C2 13(3) 188_545 89_646
C2 C2 C2 40(2) 75_655 89_646
C2 C2 C2 60.000(3) 66_566 89_646
C2 C2 C2 60.00(3) 117_566 167_656
C2 C2 C2 120.000(5) 115_665 167_656
C2 C2 C2 112(2) 14_566 167_656
C2 C2 C2 79(3) 13_665 167_656
C2 C2 C2 90.000(14) 120 167_656
N2 C2 C2 47.9(11) . 167_656
C2 C2 C2 60.000(2) 188_545 167_656
C2 C2 C2 80.1(5) 75_655 167_656
C2 C2 C2 13(3) 66_566 167_656
C2 C2 C2 47(3) 89_646 167_656

loop_
_geom_bond_atom_site_label_1
_geom_bond_atom_site_label_2
_geom_bond_distance
_geom_bond_site_symmetry_2
Fe1 C1 1.956(3) 125_645
Fe1 C1 1.956(3) 29
Fe1 C1 1.956(3) .
Fe1 C1 1.956(3) 97_656
Fe1 C1 1.956(3) 74_545
Fe1 C1 1.956(3) 170_556
K1 N1 3.127(3) 98_566
K1 N1 3.127(3) 2_655
K1 N1 3.127(3) 101_656
K1 N1 3.127(3) 97_666
K1 N1 3.127(3) .
K1 N1 3.127(3) 5_565
N1 C1 1.142(4) .
N2 C2 1.472(14) 66_566
N2 C2 1.472(14) 64_665
N2 C2 1.472(14) 146_566
N2 C2 1.472(14) 151_665
N2 C2 1.472(14) 167_656
N2 C2 1.472(14) 57_656
N2 C2 1.472(14) 173_646
N2 C2 1.472(14) 115_665
N2 C2 1.472(14) 39_646
N2 C2 1.472(14) 14_566
N2 C2 1.472(14) 75_655
N2 C2 1.472(14) 130_556
C2 C2 0.46(12) 117_566
C2 C2 0.90(6) 115_665
C2 C2 1.20(5) 14_566
C2 C2 1.20(5) 13_665
C2 C2 1.37(7) 120
C2 C2 1.51(7) 188_545
C2 C2 1.76(8) 75_655
C2 C2 1.79(2) 66_566
C2 C2 1.79(2) 89_646
C2 C2 1.97(6) 167_656

loop_
_geom_torsion_atom_site_label_1
_geom_torsion_atom_site_label_2
_geom_torsion_atom_site_label_3
_geom_torsion_atom_site_label_4
_geom_torsion
_geom_torsion_site_symmetry_1
_geom_torsion_site_symmetry_4
N1 K1 N1 C1 0(100) 98_566 .
N1 K1 N1 C1 180(100) 2_655 .
N1 K1 N1 C1 90(100) 101_656 .
N1 K1 N1 C1 0(100) 97_666 .
N1 K1 N1 C1 -90(100) 5_565 .
K1 N1 C1 Fe1 0(100) . .
C1 Fe1 C1 N1 -90(100) 125_645 .
C1 Fe1 C1 N1 90(100) 29 .
C1 Fe1 C1 N1 0.0 97_656 .
C1 Fe1 C1 N1 180(100) 74_545 .
C1 Fe1 C1 N1 0(100) 170_556 .
C2 N2 C2 C2 -42(3) 66_566 117_566
C2 N2 C2 C2 -60(3) 64_665 117_566
C2 N2 C2 C2 -41.2(12) 146_566 117_566
C2 N2 C2 C2 -9.6(4) 151_665 117_566
C2 N2 C2 C2 -57.5(19) 167_656 117_566
C2 N2 C2 C2 -7.3(5) 57_656 117_566
C2 N2 C2 C2 -173.1(6) 173_646 117_566
C2 N2 C2 C2 125.7(7) 115_665 117_566
C2 N2 C2 C2 129(4) 39_646 117_566
C2 N2 C2 C2 106(4) 14_566 117_566
C2 N2 C2 C2 -170.0(5) 75_655 117_566
C2 N2 C2 C2 112.7(11) 130_556 117_566
C2 N2 C2 C2 -167.3(19) 66_566 115_665
C2 N2 C2 C2 175(4) 64_665 115_665
C2 N2 C2 C2 -166.9(7) 146_566 115_665
C2 N2 C2 C2 -135.3(8) 151_665 115_665
C2 N2 C2 C2 177(3) 167_656 115_665
C2 N2 C2 C2 -133.0(4) 57_656 115_665
C2 N2 C2 C2 61.2(13) 173_646 115_665
C2 N2 C2 C2 4(3) 39_646 115_665
C2 N2 C2 C2 -20(5) 14_566 115_665
C2 N2 C2 C2 64.3(6) 75_655 115_665
C2 N2 C2 C2 -13.0(17) 130_556 115_665
C2 N2 C2 C2 -148(6) 66_566 14_566
C2 N2 C2 C2 -165.5(8) 64_665 14_566
C2 N2 C2 C2 -147(5) 146_566 14_566
C2 N2 C2 C2 -115(4) 151_665 14_566
C2 N2 C2 C2 -163(2) 167_656 14_566
C2 N2 C2 C2 -113(4) 57_656 14_566
C2 N2 C2 C2 81(3) 173_646 14_566
C2 N2 C2 C2 20(5) 115_665 14_566
C2 N2 C2 C2 23(7) 39_646 14_566
C2 N2 C2 C2 84(4) 75_655 14_566
C2 N2 C2 C2 7(3) 130_556 14_566
C2 N2 C2 C2 -81(7) 66_566 13_665
C2 N2 C2 C2 -99.0(10) 64_665 13_665
C2 N2 C2 C2 -81(6) 146_566 13_665
C2 N2 C2 C2 -49(4) 151_665 13_665
C2 N2 C2 C2 -97(2) 167_656 13_665
C2 N2 C2 C2 -47(5) 57_656 13_665
C2 N2 C2 C2 148(4) 173_646 13_665
C2 N2 C2 C2 86(5) 115_665 13_665
C2 N2 C2 C2 90(8) 39_646 13_665
C2 N2 C2 C2 66.5(5) 14_566 13_665
C2 N2 C2 C2 151(5) 75_655 13_665
C2 N2 C2 C2 73(3) 130_556 13_665
C2 N2 C2 C2 -102.4(15) 66_566 120
C2 N2 C2 C2 -120(5) 64_665 120
C2 N2 C2 C2 -102.0(4) 146_566 120
C2 N2 C2 C2 -70.4(12) 151_665 120
C2 N2 C2 C2 -118(3) 167_656 120
C2 N2 C2 C2 -68.1(8) 57_656 120
C2 N2 C2 C2 126.1(16) 173_646 120
C2 N2 C2 C2 64.9(4) 115_665 120
C2 N2 C2 C2 69(3) 39_646 120
C2 N2 C2 C2 45(5) 14_566 120
C2 N2 C2 C2 129.2(8) 75_655 120
C2 N2 C2 C2 52(2) 130_556 120
C2 N2 C2 C2 92(3) 66_566 188_545
C2 N2 C2 C2 74(3) 64_665 188_545
C2 N2 C2 C2 92(2) 146_566 188_545
C2 N2 C2 C2 123.6(9) 151_665 188_545
C2 N2 C2 C2 75.8(10) 167_656 188_545
C2 N2 C2 C2 125.9(13) 57_656 188_545
C2 N2 C2 C2 -39.8(6) 173_646 188_545
C2 N2 C2 C2 -101.1(16) 115_665 188_545
C2 N2 C2 C2 -97(5) 39_646 188_545
C2 N2 C2 C2 -121(3) 14_566 188_545
C2 N2 C2 C2 -36.7(14) 75_655 188_545
C2 N2 C2 C2 -114.04(17) 130_556 188_545
C2 N2 C2 C2 128(2) 66_566 75_655
C2 N2 C2 C2 110(4) 64_665 75_655
C2 N2 C2 C2 128.7(8) 146_566 75_655
C2 N2 C2 C2 160.3(9) 151_665 75_655
C2 N2 C2 C2 112(2) 167_656 75_655
C2 N2 C2 C2 162.6(7) 57_656 75_655
C2 N2 C2 C2 -3.1(9) 173_646 75_655
C2 N2 C2 C2 -64.3(6) 115_665 75_655
C2 N2 C2 C2 -61(3) 39_646 75_655
C2 N2 C2 C2 -84(4) 14_566 75_655
C2 N2 C2 C2 -77.3(15) 130_556 75_655
C2 N2 C2 C2 -18(6) 64_665 66_566
C2 N2 C2 C2 0.4(14) 146_566 66_566
C2 N2 C2 C2 32(3) 151_665 66_566
C2 N2 C2 C2 -16(4) 167_656 66_566
C2 N2 C2 C2 34(2) 57_656 66_566
C2 N2 C2 C2 -131(3) 173_646 66_566
C2 N2 C2 C2 167.3(19) 115_665 66_566
C2 N2 C2 C2 171.0(12) 39_646 66_566
C2 N2 C2 C2 148(6) 14_566 66_566
C2 N2 C2 C2 -128(2) 75_655 66_566
C2 N2 C2 C2 154(4) 130_556 66_566
C2 N2 C2 C2 78.0(4) 66_566 89_646
C2 N2 C2 C2 60(6) 64_665 89_646
C2 N2 C2 C2 78.4(13) 146_566 89_646
C2 N2 C2 C2 110(2) 151_665 89_646
C2 N2 C2 C2 62(4) 167_656 89_646
C2 N2 C2 C2 112(2) 57_656 89_646
C2 N2 C2 C2 -53(3) 173_646 89_646
C2 N2 C2 C2 -114.7(17) 115_665 89_646
C2 N2 C2 C2 -111.1(13) 39_646 89_646
C2 N2 C2 C2 -135(6) 14_566 89_646
C2 N2 C2 C2 -50(2) 75_655 89_646
C2 N2 C2 C2 -128(3) 130_556 89_646
C2 N2 C2 C2 16(4) 66_566 167_656
C2 N2 C2 C2 -2.1(16) 64_665 167_656
C2 N2 C2 C2 16(3) 146_566 167_656
C2 N2 C2 C2 47.9(18) 151_665 167_656
C2 N2 C2 C2 50(2) 57_656 167_656
C2 N2 C2 C2 -115.6(13) 173_646 167_656
C2 N2 C2 C2 -177(3) 115_665 167_656
C2 N2 C2 C2 -173(5) 39_646 167_656
C2 N2 C2 C2 163(2) 14_566 167_656
C2 N2 C2 C2 -112(2) 75_655 167_656
C2 N2 C2 C2 170.2(9) 130_556 167_656
